data_7101349
loop_
_publ_author_name
A.Franken
P.Lei
T.D.McGrath
F.G.A.Stone

_publ_section_title
;
Carbonyl-metal fragment insertion into eight-vertex [closo-1-CB~7~H~8~]^-^.
Facile synthesis of ten-vertex metalladicarbollide complexes [2,2,2-(CO)~3~-
1-OH-closo-2,1,10-MC~2~B~7~H~8~]^n-^ {M= Fe, Ru (n = 0), Mn, Re (n = 1)}

;
_journal_issue 32
_journal_name_full 'Chemical Communications'
_journal_paper_doi 10.1039/B607768D
_journal_year 2006
_chemical_formula_sum 'C10 H24 B7 Fe O3 P'
_chemical_formula_weight 354.78
_chemical_name_systematic
;
?
;
_space_group_IT_number 14
_symmetry_cell_setting monoclinic
_symmetry_space_group_name_Hall '-P 2yn'
_symmetry_space_group_name_H-M 'P 1 21/n 1'
_atom_sites_solution_hydrogens geom
_atom_sites_solution_primary direct
_atom_sites_solution_secondary difmap
_audit_creation_method SHELXL-97
_cell_angle_alpha 90.00
_cell_angle_beta 103.516(18)
_cell_angle_gamma 90.00
_cell_formula_units_Z 8
_cell_length_a 19.121(11)
_cell_length_b 9.018(5)
_cell_length_c 20.973(11)
_cell_measurement_reflns_used 4854
_cell_measurement_temperature 110(2)
_cell_measurement_theta_max 24.85
_cell_measurement_theta_min 2.47
_cell_volume 3516(3)
_computing_cell_refinement 'Bruker APEX2 (Bruker, 2003)'
_computing_data_collection 'Bruker APEX2 (Bruker, 2003)'
_computing_data_reduction 'Bruker APEX2 (Bruker, 2003)'
_computing_molecular_graphics 'Bruker SHELXTL (Bruker, 2001)'
_computing_publication_material 'Bruker SHELXTL (Bruker, 2001)'
_computing_structure_refinement 'Bruker SHELXTL (Bruker, 2001)'
_computing_structure_solution 'Bruker SHELXTL (Bruker, 2001)'
_diffrn_ambient_temperature 110(2)
_diffrn_measured_fraction_theta_full 0.999
_diffrn_measured_fraction_theta_max 0.992
_diffrn_measurement_device_type 'Bruker-Nonius X8 APEX CCD area detector'
_diffrn_measurement_method 'phi and omega scans'
_diffrn_radiation_monochromator graphite
_diffrn_radiation_source 'fine-focus sealed tube'
_diffrn_radiation_type MoK\a
_diffrn_radiation_wavelength 0.71073
_diffrn_reflns_av_R_equivalents 0.0791
_diffrn_reflns_av_sigmaI/netI 0.0636
_diffrn_reflns_limit_h_max 24
_diffrn_reflns_limit_h_min -24
_diffrn_reflns_limit_k_max 10
_diffrn_reflns_limit_k_min -11
_diffrn_reflns_limit_l_max 20
_diffrn_reflns_limit_l_min -27
_diffrn_reflns_number 46927
_diffrn_reflns_theta_full 27.50
_diffrn_reflns_theta_max 27.66
_diffrn_reflns_theta_min 2.19
_exptl_absorpt_coefficient_mu 0.950
_exptl_absorpt_correction_T_max 0.938
_exptl_absorpt_correction_T_min 0.687
_exptl_absorpt_correction_type multi-scan
_exptl_absorpt_process_details 'SADABS (Bruker, 2003)'
_exptl_crystal_colour yellow
_exptl_crystal_density_diffrn 1.340
_exptl_crystal_density_method 'not measured'
_exptl_crystal_description block
_exptl_crystal_F_000 1472
_exptl_crystal_size_max 0.13
_exptl_crystal_size_mid 0.08
_exptl_crystal_size_min 0.07
_refine_diff_density_max 0.797
_refine_diff_density_min -0.481
_refine_diff_density_rms 0.089
_refine_ls_extinction_method none
_refine_ls_goodness_of_fit_ref 1.022
_refine_ls_hydrogen_treatment constr
_refine_ls_matrix_type full
_refine_ls_number_parameters 399
_refine_ls_number_reflns 8146
_refine_ls_number_restraints 0
_refine_ls_restrained_S_all 1.022
_refine_ls_R_factor_all 0.0739
_refine_ls_R_factor_gt 0.0444
_refine_ls_shift/su_max 0.001
_refine_ls_shift/su_mean 0.000
_refine_ls_structure_factor_coef Fsqd
_refine_ls_weighting_details 'calc w=1/[\s^2^(Fo^2^)+(0.0539P)^2^+0.4891P] where P=(Fo^2^+2Fc^2^)/3'
_refine_ls_weighting_scheme calc
_refine_ls_wR_factor_gt 0.0973
_refine_ls_wR_factor_ref 0.1114
_reflns_number_gt 5898
_reflns_number_total 8146
_reflns_threshold_expression >2sigma(I)
_cod_data_source_file B607768D.txt
_cod_depositor_comments
;
The following automatic conversions were performed:
'_symmetry_cell_setting' value 'Monoclinic' changed to 'monoclinic'
according to '/home/saulius/struct/CIF-dictionaries/cif_core.dic'
dictionary named 'cif_core.dic' version 2.4.1 from 2010-06-29.

Automatic conversion script
Id: cif_fix_enum 1527 2010-12-29 10:47:43Z saulius 
;
_cod_original_sg_symbol_H-M 'P2(1)/n '
_cod_database_code 7101349

loop_
_symmetry_equiv_pos_as_xyz
'x, y, z'
'-x+1/2, y+1/2, -z+1/2'
'-x, -y, -z'
'x-1/2, -y-1/2, z-1/2'

loop_
_atom_site_label
_atom_site_type_symbol
_atom_site_fract_x
_atom_site_fract_y
_atom_site_fract_z
_atom_site_U_iso_or_equiv
_atom_site_adp_type
_atom_site_occupancy
_atom_site_symmetry_multiplicity
_atom_site_calc_flag
_atom_site_refinement_flags
Fe1 Fe 0.55880(2) 0.19221(4) 0.180955(17) 0.01559(10) Uani 1 1 d .
C1 C 0.50381(14) 0.2428(3) 0.09215(12) 0.0175(6) Uani 1 1 d .
O1 O 0.43170(10) 0.2062(2) 0.06863(10) 0.0225(4) Uani 1 1 d .
H1 H 0.4076 0.2839 0.0577 0.027 Uiso 1 1 calc R
B3 B 0.53568(17) 0.3999(3) 0.12518(15) 0.0197(7) Uani 1 1 d .
H3 H 0.4996 0.4871 0.1381 0.024 Uiso 1 1 calc R
B4 B 0.54415(18) 0.3295(3) 0.04344(15) 0.0204(7) Uani 1 1 d .
H4 H 0.5148 0.3604 -0.0075 0.024 Uiso 1 1 calc R
B5 B 0.57109(17) 0.1449(4) 0.08105(14) 0.0182(6) Uani 1 1 d .
H5 H 0.5631 0.0311 0.0592 0.022 Uiso 1 1 calc R
B6 B 0.62675(17) 0.3822(4) 0.17389(15) 0.0207(7) Uani 1 1 d .
H6 H 0.6445 0.4446 0.2211 0.025 Uiso 1 1 calc R
B7 B 0.61109(18) 0.4512(4) 0.08911(15) 0.0211(7) Uani 1 1 d .
H7 H 0.6165 0.5664 0.0709 0.025 Uiso 1 1 calc R
B8 B 0.63632(18) 0.2741(4) 0.05944(16) 0.0224(7) Uani 1 1 d .
H8 H 0.6620 0.2495 0.0178 0.027 Uiso 1 1 calc R
B9 B 0.65398(17) 0.1901(4) 0.14055(15) 0.0197(7) Uani 1 1 d .
H9 H 0.6933 0.1006 0.1614 0.024 Uiso 1 1 calc R
C10 C 0.67885(15) 0.3538(3) 0.12493(14) 0.0225(6) Uani 1 1 d .
H10 H 0.7365 0.3900 0.1364 0.027 Uiso 1 1 calc R
C21 C 0.48786(16) 0.2436(3) 0.21897(13) 0.0224(6) Uani 1 1 d .
O21 O 0.44349(12) 0.2822(2) 0.24366(11) 0.0360(6) Uani 1 1 d .
C22 C 0.62358(16) 0.1759(3) 0.25607(14) 0.0265(7) Uani 1 1 d .
O22 O 0.66620(13) 0.1710(3) 0.30460(10) 0.0417(6) Uani 1 1 d .
P1 P 0.53158(4) -0.04867(8) 0.18733(3) 0.01477(15) Uani 1 1 d .
C23 C 0.51642(15) -0.1011(3) 0.26758(13) 0.0221(6) Uani 1 1 d .
H23A H 0.5597 -0.0742 0.3018 0.027 Uiso 1 1 calc R
H23B H 0.4757 -0.0421 0.2757 0.027 Uiso 1 1 calc R
C24 C 0.50022(17) -0.2658(3) 0.27500(14) 0.0288(7) Uani 1 1 d .
H24A H 0.4927 -0.2837 0.3190 0.043 Uiso 1 1 calc R
H24B H 0.5408 -0.3255 0.2686 0.043 Uiso 1 1 calc R
H24C H 0.4567 -0.2934 0.2421 0.043 Uiso 1 1 calc R
C25 C 0.45043(14) -0.1135(3) 0.12888(12) 0.0184(6) Uani 1 1 d .
H25A H 0.4511 -0.0757 0.0847 0.022 Uiso 1 1 calc R
H25B H 0.4515 -0.2232 0.1271 0.022 Uiso 1 1 calc R
C26 C 0.38039(15) -0.0649(3) 0.14579(14) 0.0233(6) Uani 1 1 d .
H26A H 0.3394 -0.1033 0.1127 0.035 Uiso 1 1 calc R
H26B H 0.3782 0.0437 0.1464 0.035 Uiso 1 1 calc R
H26C H 0.3787 -0.1037 0.1890 0.035 Uiso 1 1 calc R
C27 C 0.59964(15) -0.1801(3) 0.17469(14) 0.0228(6) Uani 1 1 d .
H27A H 0.5783 -0.2807 0.1709 0.027 Uiso 1 1 calc R
H27B H 0.6114 -0.1569 0.1323 0.027 Uiso 1 1 calc R
C28 C 0.66974(16) -0.1841(4) 0.22753(17) 0.0369(8) Uani 1 1 d .
H28A H 0.7022 -0.2579 0.2158 0.055 Uiso 1 1 calc R
H28B H 0.6594 -0.2108 0.2697 0.055 Uiso 1 1 calc R
H28C H 0.6926 -0.0862 0.2310 0.055 Uiso 1 1 calc R
Fe1A Fe 0.17056(2) 0.40488(4) 0.055963(17) 0.01478(10) Uani 1 1 d .
C1A C 0.27298(14) 0.4619(3) 0.07693(12) 0.0150(5) Uani 1 1 d .
O1A O 0.32054(10) 0.4303(2) 0.03640(9) 0.0198(4) Uani 1 1 d .
H1A H 0.3329 0.5098 0.0213 0.024 Uiso 1 1 calc R
B3A B 0.22903(17) 0.6149(3) 0.07883(15) 0.0191(7) Uani 1 1 d .
H3A H 0.2263 0.7029 0.0406 0.023 Uiso 1 1 calc R
B4A B 0.30654(18) 0.5495(3) 0.14399(15) 0.0193(7) Uani 1 1 d .
H4A H 0.3643 0.5849 0.1570 0.023 Uiso 1 1 calc R
B5A B 0.26471(16) 0.3615(4) 0.13779(14) 0.0164(6) Uani 1 1 d .
H5A H 0.2900 0.2490 0.1465 0.020 Uiso 1 1 calc R
B6A B 0.15391(18) 0.5905(4) 0.11700(16) 0.0210(7) Uani 1 1 d .
H6A H 0.1017 0.6495 0.0978 0.025 Uiso 1 1 calc R
B7A B 0.23978(18) 0.6652(4) 0.16531(15) 0.0220(7) Uani 1 1 d .
H7A H 0.2535 0.7812 0.1829 0.026 Uiso 1 1 calc R
B8A B 0.26444(19) 0.4886(4) 0.20681(15) 0.0225(7) Uani 1 1 d .
H8A H 0.2976 0.4654 0.2573 0.027 Uiso 1 1 calc R
B9A B 0.18125(17) 0.3980(4) 0.16193(15) 0.0203(7) Uani 1 1 d .
H9A H 0.1507 0.3049 0.1781 0.024 Uiso 1 1 calc R
C10A C 0.18637(16) 0.5617(3) 0.19396(13) 0.0225(6) Uani 1 1 d .
H10A H 0.1572 0.5937 0.2324 0.027 Uiso 1 1 calc R
C21A C 0.07776(15) 0.3820(3) 0.05493(13) 0.0219(6) Uani 1 1 d .
O21A O 0.01782(11) 0.3720(2) 0.05452(11) 0.0317(5) Uani 1 1 d .
C22A C 0.15485(15) 0.4642(3) -0.02701(13) 0.0227(6) Uani 1 1 d .
O22A O 0.14602(13) 0.5123(3) -0.07897(10) 0.0368(6) Uani 1 1 d .
P1A P 0.17670(4) 0.16629(8) 0.02670(3) 0.01587(15) Uani 1 1 d .
C23A C 0.10504(16) 0.1137(4) -0.04446(15) 0.0300(7) Uani 1 1 d .
H23C H 0.0580 0.1356 -0.0344 0.036 Uiso 1 1 calc R
H23D H 0.1091 0.1765 -0.0821 0.036 Uiso 1 1 calc R
C24A C 0.10563(19) -0.0491(4) -0.06496(17) 0.0412(9) Uani 1 1 d .
H24D H 0.0659 -0.0672 -0.1031 0.062 Uiso 1 1 calc R
H24E H 0.1000 -0.1127 -0.0286 0.062 Uiso 1 1 calc R
H24F H 0.1514 -0.0717 -0.0763 0.062 Uiso 1 1 calc R
C25A C 0.16996(15) 0.0306(3) 0.09001(14) 0.0210(6) Uani 1 1 d .
H25C H 0.1831 -0.0681 0.0758 0.025 Uiso 1 1 calc R
H25D H 0.2057 0.0566 0.1308 0.025 Uiso 1 1 calc R
C26A C 0.09605(16) 0.0191(3) 0.10571(16) 0.0287(7) Uani 1 1 d .
H26D H 0.0976 -0.0555 0.1400 0.043 Uiso 1 1 calc R
H26E H 0.0603 -0.0098 0.0661 0.043 Uiso 1 1 calc R
H26F H 0.0829 0.1155 0.1211 0.043 Uiso 1 1 calc R
C27A C 0.25873(15) 0.1074(3) 0.00332(13) 0.0193(6) Uani 1 1 d .
H27C H 0.3006 0.1397 0.0378 0.023 Uiso 1 1 calc R
H27D H 0.2595 -0.0024 0.0020 0.023 Uiso 1 1 calc R
C28A C 0.26778(17) 0.1662(3) -0.06276(13) 0.0272(7) Uani 1 1 d .
H28D H 0.3131 0.1294 -0.0710 0.041 Uiso 1 1 calc R
H28E H 0.2685 0.2749 -0.0619 0.041 Uiso 1 1 calc R
H28F H 0.2275 0.1321 -0.0977 0.041 Uiso 1 1 calc R

loop_
_atom_site_aniso_label
_atom_site_aniso_U_11
_atom_site_aniso_U_22
_atom_site_aniso_U_33
_atom_site_aniso_U_23
_atom_site_aniso_U_13
_atom_site_aniso_U_12
Fe1 0.0172(2) 0.0171(2) 0.01413(18) -0.00050(15) 0.00719(15) -0.00296(16)
C1 0.0207(14) 0.0134(13) 0.0187(13) 0.0017(11) 0.0054(11) 0.0000(11)
O1 0.0171(10) 0.0182(10) 0.0302(11) 0.0057(9) 0.0016(8) -0.0002(8)
B3 0.0237(17) 0.0122(15) 0.0251(16) -0.0005(13) 0.0097(13) -0.0013(13)
B4 0.0275(18) 0.0146(16) 0.0202(15) 0.0027(13) 0.0078(13) 0.0003(13)
B5 0.0243(17) 0.0153(15) 0.0169(14) 0.0017(12) 0.0087(13) -0.0007(13)
B6 0.0209(17) 0.0205(17) 0.0223(15) -0.0015(13) 0.0084(13) -0.0039(13)
B7 0.0248(17) 0.0200(17) 0.0212(15) 0.0002(13) 0.0109(13) -0.0040(14)
B8 0.0252(17) 0.0206(18) 0.0255(16) 0.0034(14) 0.0138(14) 0.0012(14)
B9 0.0210(16) 0.0191(17) 0.0220(15) 0.0033(13) 0.0110(13) -0.0028(13)
C10 0.0215(15) 0.0221(15) 0.0265(14) 0.0018(12) 0.0105(12) -0.0057(12)
C21 0.0314(16) 0.0179(15) 0.0203(13) -0.0026(12) 0.0110(12) -0.0045(13)
O21 0.0410(14) 0.0354(13) 0.0412(13) -0.0066(11) 0.0290(11) 0.0009(11)
C22 0.0280(16) 0.0316(18) 0.0209(14) 0.0009(13) 0.0078(13) -0.0125(13)
O22 0.0400(14) 0.0565(16) 0.0229(11) 0.0065(11) -0.0038(10) -0.0226(12)
P1 0.0143(3) 0.0171(4) 0.0141(3) 0.0018(3) 0.0057(3) -0.0007(3)
C23 0.0237(15) 0.0279(16) 0.0160(12) 0.0037(12) 0.0073(11) -0.0021(13)
C24 0.0295(17) 0.0327(18) 0.0263(15) 0.0126(14) 0.0107(13) -0.0010(14)
C25 0.0210(14) 0.0161(14) 0.0176(13) 0.0013(11) 0.0033(11) -0.0045(11)
C26 0.0187(15) 0.0211(16) 0.0285(15) 0.0050(12) 0.0022(12) -0.0022(12)
C27 0.0204(15) 0.0193(15) 0.0327(15) 0.0077(13) 0.0146(12) 0.0035(12)
C28 0.0226(17) 0.0310(19) 0.058(2) 0.0140(16) 0.0106(15) 0.0052(14)
Fe1A 0.0175(2) 0.0142(2) 0.01398(18) -0.00028(15) 0.00641(14) 0.00116(16)
C1A 0.0183(14) 0.0158(14) 0.0139(12) 0.0028(10) 0.0099(10) 0.0010(11)
O1A 0.0240(11) 0.0177(10) 0.0227(10) 0.0011(8) 0.0158(8) 0.0012(8)
B3A 0.0244(17) 0.0146(16) 0.0216(15) -0.0004(13) 0.0118(13) -0.0018(13)
B4A 0.0265(18) 0.0142(16) 0.0184(14) -0.0013(13) 0.0079(13) -0.0029(13)
B5A 0.0191(16) 0.0161(15) 0.0144(13) 0.0003(12) 0.0045(12) -0.0063(12)
B6A 0.0229(17) 0.0172(17) 0.0262(16) -0.0023(13) 0.0124(13) 0.0015(13)
B7A 0.0298(18) 0.0179(17) 0.0226(15) -0.0025(13) 0.0149(14) -0.0019(14)
B8A 0.0321(19) 0.0209(17) 0.0163(15) -0.0040(13) 0.0096(13) -0.0084(14)
B9A 0.0241(17) 0.0206(17) 0.0181(14) 0.0004(13) 0.0090(13) -0.0026(14)
C10A 0.0302(16) 0.0215(15) 0.0206(13) -0.0045(12) 0.0153(12) -0.0044(12)
C21A 0.0237(16) 0.0194(15) 0.0237(14) -0.0003(12) 0.0076(12) 0.0019(12)
O21A 0.0199(12) 0.0340(13) 0.0425(13) 0.0017(10) 0.0100(10) 0.0021(10)
C22A 0.0237(15) 0.0214(15) 0.0230(14) -0.0040(12) 0.0054(12) 0.0033(12)
O22A 0.0514(15) 0.0411(14) 0.0173(10) 0.0098(10) 0.0067(10) 0.0114(12)
P1A 0.0159(3) 0.0164(4) 0.0161(3) -0.0029(3) 0.0053(3) -0.0005(3)
C23A 0.0207(16) 0.0370(19) 0.0292(15) -0.0106(14) -0.0005(13) -0.0015(14)
C24A 0.0346(19) 0.041(2) 0.046(2) -0.0284(17) 0.0054(16) -0.0090(16)
C25A 0.0257(15) 0.0138(14) 0.0264(14) -0.0013(12) 0.0118(12) -0.0020(12)
C26A 0.0306(17) 0.0232(16) 0.0384(17) -0.0027(14) 0.0203(14) -0.0069(13)
C27A 0.0212(14) 0.0179(15) 0.0212(13) -0.0025(11) 0.0098(11) 0.0010(12)
C28A 0.0344(17) 0.0301(17) 0.0214(14) -0.0040(13) 0.0150(13) 0.0016(14)

loop_
_atom_type_symbol
_atom_type_description
_atom_type_scat_dispersion_real
_atom_type_scat_dispersion_imag
_atom_type_scat_source
C C 0.0033 0.0016 'International Tables Vol C Tables 4.2.6.8 and 6.1.1.4'
H H 0.0000 0.0000 'International Tables Vol C Tables 4.2.6.8 and 6.1.1.4'
B B 0.0013 0.0007 'International Tables Vol C Tables 4.2.6.8 and 6.1.1.4'
O O 0.0106 0.0060 'International Tables Vol C Tables 4.2.6.8 and 6.1.1.4'
P P 0.1023 0.0942 'International Tables Vol C Tables 4.2.6.8 and 6.1.1.4'
Fe Fe 0.3463 0.8444 'International Tables Vol C Tables 4.2.6.8 and 6.1.1.4'

loop_
_geom_angle_atom_site_label_1
_geom_angle_atom_site_label_2
_geom_angle_atom_site_label_3
_geom_angle
C22 Fe1 C21 94.06(14)
C22 Fe1 C1 166.28(12)
C21 Fe1 C1 93.94(13)
C22 Fe1 B6 79.70(13)
C21 Fe1 B6 110.72(13)
C1 Fe1 B6 87.06(12)
C22 Fe1 B9 82.59(13)
C21 Fe1 B9 164.84(13)
C1 Fe1 B9 86.80(12)
B6 Fe1 B9 54.16(12)
C22 Fe1 B3 123.86(13)
C21 Fe1 B3 86.41(13)
C1 Fe1 B3 45.71(11)
B6 Fe1 B3 48.84(12)
B9 Fe1 B3 83.28(12)
C22 Fe1 B5 128.53(13)
C21 Fe1 B5 137.29(12)
C1 Fe1 B5 45.30(11)
B6 Fe1 B5 83.66(12)
B9 Fe1 B5 49.04(12)
B3 Fe1 B5 73.24(12)
C22 Fe1 P1 89.45(10)
C21 Fe1 P1 90.77(10)
C1 Fe1 P1 101.57(8)
B6 Fe1 P1 156.40(9)
B9 Fe1 P1 103.94(9)
B3 Fe1 P1 146.68(9)
B5 Fe1 P1 86.97(9)
O1 C1 B4 118.0(2)
O1 C1 B5 125.1(2)
B4 C1 B5 70.18(19)
O1 C1 B3 126.7(2)
B4 C1 B3 70.27(19)
B5 C1 B3 107.7(2)
O1 C1 Fe1 123.19(18)
B4 C1 Fe1 118.79(19)
B5 C1 Fe1 75.12(15)
B3 C1 Fe1 74.64(15)
C1 B3 B6 112.2(2)
C1 B3 B7 107.2(2)
B6 B3 B7 60.66(18)
C1 B3 B4 54.54(16)
B6 B3 B4 102.1(2)
B7 B3 B4 57.57(17)
C1 B3 Fe1 59.64(14)
B6 B3 Fe1 64.97(14)
B7 B3 Fe1 110.75(19)
B4 B3 Fe1 98.57(17)
C1 B4 B7 110.3(2)
C1 B4 B8 110.0(2)
B7 B4 B8 61.26(19)
C1 B4 B5 54.98(16)
B7 B4 B5 103.3(2)
B8 B4 B5 60.50(17)
C1 B4 B3 55.19(16)
B7 B4 B3 60.29(17)
B8 B4 B3 102.5(2)
B5 B4 B3 89.41(19)
C1 B5 B9 111.9(2)
C1 B5 B8 107.3(2)
B9 B5 B8 59.67(18)
C1 B5 B4 54.84(17)
B9 B5 B4 101.6(2)
B8 B5 B4 57.72(17)
C1 B5 Fe1 59.58(13)
B9 B5 Fe1 64.79(14)
B8 B5 Fe1 109.93(18)
B4 B5 Fe1 98.59(17)
C10 B6 B3 108.1(2)
C10 B6 B7 54.75(18)
B3 B6 B7 60.45(18)
C10 B6 B9 51.93(16)
B3 B6 B9 100.1(2)
B7 B6 B9 87.23(19)
C10 B6 Fe1 112.7(2)
B3 B6 Fe1 66.19(14)
B7 B6 Fe1 111.53(18)
B9 B6 Fe1 63.01(13)
C10 B7 B4 108.3(2)
C10 B7 B8 55.13(18)
B4 B7 B8 59.40(18)
C10 B7 B3 107.2(2)
B4 B7 B3 62.14(18)
B8 B7 B3 102.5(2)
C10 B7 B6 55.24(17)
B4 B7 B6 104.2(2)
B8 B7 B6 92.1(2)
B3 B7 B6 58.89(17)
C10 B8 B4 108.5(2)
C10 B8 B7 55.41(18)
B4 B8 B7 59.35(18)
C10 B8 B9 55.72(18)
B4 B8 B9 104.6(2)
B7 B8 B9 93.0(2)
C10 B8 B5 108.2(2)
B4 B8 B5 61.79(18)
B7 B8 B5 102.8(2)
B9 B8 B5 59.62(17)
C10 B9 B5 108.5(2)
C10 B9 B8 55.01(17)
B5 B9 B8 60.70(18)
C10 B9 B6 51.98(17)
B5 B9 B6 100.3(2)
B8 B9 B6 87.7(2)
C10 B9 Fe1 112.6(2)
B5 B9 Fe1 66.17(14)
B8 B9 Fe1 111.73(19)
B6 B9 Fe1 62.83(13)
B8 C10 B7 69.5(2)
B8 C10 B9 69.3(2)
B7 C10 B9 110.8(2)
B8 C10 B6 110.8(2)
B7 C10 B6 70.0(2)
B9 C10 B6 76.1(2)
O21 C21 Fe1 177.2(3)
O22 C22 Fe1 177.4(3)
C27 P1 C25 102.50(14)
C27 P1 C23 103.69(13)
C25 P1 C23 103.92(13)
C27 P1 Fe1 115.90(10)
C25 P1 Fe1 116.13(9)
C23 P1 Fe1 113.10(10)
C24 C23 P1 114.9(2)
C26 C25 P1 113.83(19)
C28 C27 P1 116.4(2)
C22A Fe1A C21A 94.76(13)
C22A Fe1A C1A 94.10(12)
C21A Fe1A C1A 165.27(12)
C22A Fe1A B6A 109.26(13)
C21A Fe1A B6A 79.29(13)
C1A Fe1A B6A 86.70(12)
C22A Fe1A B9A 163.46(13)
C21A Fe1A B9A 82.25(12)
C1A Fe1A B9A 85.91(11)
B6A Fe1A B9A 54.21(12)
C22A Fe1A B3A 85.13(13)
C21A Fe1A B3A 123.91(12)
C1A Fe1A B3A 45.39(11)
B6A Fe1A B3A 49.04(12)
B9A Fe1A B3A 83.14(12)
C22A Fe1A B5A 137.15(13)
C21A Fe1A B5A 128.06(12)
C1A Fe1A B5A 44.58(10)
B6A Fe1A B5A 83.35(12)
B9A Fe1A B5A 48.71(12)
B3A Fe1A B5A 72.69(12)
C22A Fe1A P1A 91.64(10)
C21A Fe1A P1A 90.07(9)
C1A Fe1A P1A 101.41(8)
B6A Fe1A P1A 157.12(9)
B9A Fe1A P1A 104.59(9)
B3A Fe1A P1A 146.01(9)
B5A Fe1A P1A 87.56(9)
O1A C1A B5A 124.3(2)
O1A C1A B4A 116.3(2)
B5A C1A B4A 71.03(19)
O1A C1A B3A 126.7(2)
B5A C1A B3A 108.3(2)
B4A C1A B3A 70.36(19)
O1A C1A Fe1A 123.99(18)
B5A C1A Fe1A 75.68(15)
B4A C1A Fe1A 119.66(18)
B3A C1A Fe1A 74.57(15)
C1A B3A B6A 112.1(2)
C1A B3A B7A 107.2(2)
B6A B3A B7A 60.71(18)
C1A B3A B4A 54.55(16)
B6A B3A B4A 102.4(2)
B7A B3A B4A 57.75(17)
C1A B3A Fe1A 60.05(14)
B6A B3A Fe1A 64.94(14)
B7A B3A Fe1A 111.30(18)
B4A B3A Fe1A 99.48(17)
C1A B4A B8A 109.7(2)
C1A B4A B7A 110.1(2)
B8A B4A B7A 61.46(19)
C1A B4A B3A 55.08(16)
B8A B4A B3A 102.7(2)
B7A B4A B3A 60.36(18)
C1A B4A B5A 54.30(16)
B8A B4A B5A 60.77(17)
B7A B4A B5A 103.2(2)
B3A B4A B5A 88.96(19)
C1A B5A B9A 112.1(2)
C1A B5A B8A 107.0(2)
B9A B5A B8A 60.32(18)
C1A B5A B4A 54.67(16)
B9A B5A B4A 101.9(2)
B8A B5A B4A 57.41(16)
C1A B5A Fe1A 59.74(14)
B9A B5A Fe1A 64.84(14)
B8A B5A Fe1A 110.32(19)
B4A B5A Fe1A 98.69(17)
C10A B6A B3A 107.6(2)
C10A B6A B7A 54.73(17)
B3A B6A B7A 60.19(18)
C10A B6A B9A 52.12(16)
B3A B6A B9A 99.6(2)
B7A B6A B9A 87.5(2)
C10A B6A Fe1A 113.0(2)
B3A B6A Fe1A 66.02(14)
B7A B6A Fe1A 111.75(19)
B9A B6A Fe1A 63.13(13)
C10A B7A B4A 108.0(2)
C10A B7A B8A 55.10(18)
B4A B7A B8A 59.24(18)
C10A B7A B3A 107.0(2)
B4A B7A B3A 61.90(17)
B8A B7A B3A 102.3(2)
C10A B7A B6A 55.17(18)
B4A B7A B6A 104.2(2)
B8A B7A B6A 92.3(2)
B3A B7A B6A 59.10(17)
C10A B8A B4A 108.3(2)
C10A B8A B7A 55.34(18)
B4A B8A B7A 59.29(18)
C10A B8A B9A 55.56(18)
B4A B8A B9A 104.1(2)
B7A B8A B9A 92.7(2)
C10A B8A B5A 107.3(2)
B4A B8A B5A 61.83(17)
B7A B8A B5A 102.5(2)
B9A B8A B5A 58.93(17)
C10A B9A B5A 108.1(2)
C10A B9A B8A 54.56(18)
B5A B9A B8A 60.75(17)
C10A B9A B6A 51.83(17)
B5A B9A B6A 100.2(2)
B8A B9A B6A 87.4(2)
C10A B9A Fe1A 112.28(19)
B5A B9A Fe1A 66.45(13)
B8A B9A Fe1A 111.84(18)
B6A B9A Fe1A 62.67(13)
B8A C10A B7A 69.6(2)
B8A C10A B6A 111.2(2)
B7A C10A B6A 70.1(2)
B8A C10A B9A 69.9(2)
B7A C10A B9A 111.0(2)
B6A C10A B9A 76.0(2)
O21A C21A Fe1A 177.8(3)
O22A C22A Fe1A 175.2(3)
C27A P1A C25A 102.14(13)
C27A P1A C23A 103.35(14)
C25A P1A C23A 104.53(15)
C27A P1A Fe1A 117.02(9)
C25A P1A Fe1A 115.11(10)
C23A P1A Fe1A 113.09(11)
C24A C23A P1A 115.0(2)
C26A C25A P1A 115.3(2)
C28A C27A P1A 115.3(2)

loop_
_geom_bond_atom_site_label_1
_geom_bond_atom_site_label_2
_geom_bond_distance
Fe1 C22 1.768(3)
Fe1 C21 1.788(3)
Fe1 C1 1.966(3)
Fe1 B6 2.176(3)
Fe1 B9 2.180(3)
Fe1 B3 2.198(3)
Fe1 B5 2.204(3)
Fe1 P1 2.2450(14)
C1 O1 1.391(3)
C1 B4 1.618(4)
C1 B5 1.621(4)
C1 B3 1.631(4)
B3 B6 1.808(5)
B3 B7 1.837(5)
B3 B4 1.870(4)
B4 B7 1.786(5)
B4 B8 1.787(5)
B4 B5 1.862(4)
B5 B9 1.819(4)
B5 B8 1.839(5)
B6 C10 1.609(4)
B6 B7 1.841(4)
B6 B9 1.983(5)
B7 C10 1.600(4)
B7 B8 1.820(5)
B8 C10 1.594(4)
B8 B9 1.820(4)
B9 C10 1.608(4)
C21 O21 1.146(3)
C22 O22 1.146(3)
P1 C27 1.825(3)
P1 C25 1.834(3)
P1 C23 1.835(3)
C23 C24 1.533(4)
C25 C26 1.528(4)
C27 C28 1.527(4)
Fe1A C22A 1.778(3)
Fe1A C21A 1.781(3)
Fe1A C1A 1.972(3)
Fe1A B6A 2.176(3)
Fe1A B9A 2.185(3)
Fe1A B3A 2.194(3)
Fe1A B5A 2.213(3)
Fe1A P1A 2.2479(13)
C1A O1A 1.411(3)
C1A B5A 1.603(4)
C1A B4A 1.610(4)
C1A B3A 1.621(4)
B3A B6A 1.814(4)
B3A B7A 1.834(4)
B3A B4A 1.861(5)
B4A B8A 1.784(4)
B4A B7A 1.785(5)
B4A B5A 1.866(4)
B5A B9A 1.814(5)
B5A B8A 1.847(4)
B6A C10A 1.609(4)
B6A B7A 1.843(5)
B6A B9A 1.986(5)
B7A C10A 1.601(4)
B7A B8A 1.823(5)
B8A C10A 1.596(5)
B8A B9A 1.840(5)
B9A C10A 1.616(4)
C21A O21A 1.148(3)
C22A O22A 1.148(3)
P1A C27A 1.828(3)
P1A C25A 1.832(3)
P1A C23A 1.837(3)
C23A C24A 1.531(4)
C25A C26A 1.528(4)
C27A C28A 1.531(4)

loop_
_geom_hbond_atom_site_label_D
_geom_hbond_atom_site_label_H
_geom_hbond_atom_site_label_A
_geom_hbond_distance_DH
_geom_hbond_distance_HA
_geom_hbond_distance_DA
_geom_hbond_angle_DHA
O1 H1 O1A 0.84 2.09 2.896(3) 160.6
